data_7111800
loop_
_publ_author_name
'Ritesh Dubey'
'Gautam R. Desiraju'

_publ_section_title
;
 Structural landscape of the 1 : 1 benzoic acid : isonicotinamide
 cocrystal
;
_journal_name_full Chem.Commun.
_journal_page_first 1181
_journal_paper_doi 10.1039/c3cc47955b
_journal_volume 50
_journal_year 2014
_chemical_formula_sum 'C13 H9 F2 N2 O3'
_chemical_formula_weight 279.22
_chemical_name_systematic
;
 ?
;
_space_group_IT_number 2
_symmetry_cell_setting triclinic
_symmetry_space_group_name_Hall '-P 1'
_symmetry_space_group_name_H-M 'P -1'
_atom_sites_solution_hydrogens geom
_atom_sites_solution_primary direct
_atom_sites_solution_secondary difmap
_audit_creation_method SHELXL-97
_cell_angle_alpha 74.419(5)
_cell_angle_beta 87.775(6)
_cell_angle_gamma 70.545(5)
_cell_formula_units_Z 2
_cell_length_a 7.0231(8)
_cell_length_b 7.4789(9)
_cell_length_c 12.6456(15)
_cell_measurement_temperature 150(2)
_cell_volume 602.33(13)
_computing_structure_refinement 'SHELXL-97 (Sheldrick, 1997)'
_diffrn_ambient_temperature 150(2)
_diffrn_measured_fraction_theta_full 0.996
_diffrn_measured_fraction_theta_max 0.996
_diffrn_radiation_monochromator graphite
_diffrn_radiation_source 'fine-focus sealed tube'
_diffrn_radiation_type MoK\a
_diffrn_radiation_wavelength 0.71073
_diffrn_reflns_av_R_equivalents 0.0229
_diffrn_reflns_av_sigmaI/netI 0.0280
_diffrn_reflns_limit_h_max 9
_diffrn_reflns_limit_h_min -9
_diffrn_reflns_limit_k_max 9
_diffrn_reflns_limit_k_min -9
_diffrn_reflns_limit_l_max 16
_diffrn_reflns_limit_l_min -16
_diffrn_reflns_number 6013
_diffrn_reflns_theta_full 27.48
_diffrn_reflns_theta_max 27.48
_diffrn_reflns_theta_min 3.00
_exptl_absorpt_coefficient_mu 0.131
_exptl_absorpt_correction_T_max 0.9870
_exptl_absorpt_correction_T_min 0.9743
_exptl_absorpt_correction_type multi-scan
_exptl_absorpt_process_details 'Jacobson, R. (1998) Private communication'
_exptl_crystal_colour colourless
_exptl_crystal_density_diffrn 1.540
_exptl_crystal_density_method 'not measured'
_exptl_crystal_description block
_exptl_crystal_F_000 286
_exptl_crystal_size_max 0.20
_exptl_crystal_size_mid 0.12
_exptl_crystal_size_min 0.10
_refine_diff_density_max 0.286
_refine_diff_density_min -0.235
_refine_diff_density_rms 0.045
_refine_ls_extinction_method none
_refine_ls_goodness_of_fit_ref 1.049
_refine_ls_hydrogen_treatment mixed
_refine_ls_matrix_type full
_refine_ls_number_parameters 224
_refine_ls_number_reflns 2762
_refine_ls_number_restraints 0
_refine_ls_restrained_S_all 1.049
_refine_ls_R_factor_all 0.0525
_refine_ls_R_factor_gt 0.0439
_refine_ls_shift/su_max 0.000
_refine_ls_shift/su_mean 0.000
_refine_ls_structure_factor_coef Fsqd
_refine_ls_weighting_details 'calc w=1/[\s^2^(Fo^2^)+(0.0575P)^2^+0.1943P] where P=(Fo^2^+2Fc^2^)/3'
_refine_ls_weighting_scheme calc
_refine_ls_wR_factor_gt 0.1112
_refine_ls_wR_factor_ref 0.1170
_reflns_number_gt 2340
_reflns_number_total 2762
_reflns_threshold_expression >2sigma(I)
_cod_data_source_file c3cc47955b.txt
_cod_data_source_block datam
_cod_original_cell_volume 602.33(12)
_cod_database_code 7111800

loop_
_symmetry_equiv_pos_as_xyz
'x, y, z'
'-x, -y, -z'

loop_
_atom_site_label
_atom_site_type_symbol
_atom_site_fract_x
_atom_site_fract_y
_atom_site_fract_z
_atom_site_U_iso_or_equiv
_atom_site_adp_type
_atom_site_occupancy
_atom_site_symmetry_multiplicity
_atom_site_calc_flag
_atom_site_refinement_flags
C1 C 0.3573(2) 0.1372(2) 0.18768(11) 0.0228(3) Uani 1 1 d .
C2 C 0.2883(2) 0.3428(2) 0.11339(11) 0.0244(3) Uani 1 1 d .
C3 C 0.3834(2) -0.0234(2) 0.14498(12) 0.0261(3) Uani 1 1 d .
C4 C 0.3964(2) 0.0955(2) 0.30048(12) 0.0265(3) Uani 1 1 d .
C5 C 0.4567(2) -0.0942(2) 0.36936(13) 0.0320(3) Uani 1 1 d .
C6 C 0.4442(2) -0.2156(2) 0.21155(13) 0.0302(3) Uani 1 1 d .
C7 C 0.4791(2) -0.2449(2) 0.32221(13) 0.0315(3) Uani 1 1 d .
O1 O 0.22561(18) 0.49000(15) 0.14603(9) 0.0335(3) Uani 1 1 d .
O2 O 0.3012(2) 0.34692(16) 0.00934(9) 0.0401(3) Uani 1 1 d .
H2 H 0.2591 0.4644 -0.0293 0.060 Uiso 1 1 calc R
F1 F 0.38415(18) 0.23799(15) 0.34643(8) 0.0329(3) Uani 0.795(3) 1 d P
F2 F 0.54137(17) -0.43173(14) 0.38777(8) 0.0469(3) Uani 1 1 d .
F3 F 0.3389(8) -0.0027(7) 0.0515(4) 0.0388(14) Uani 0.205(3) 1 d P
H1A H -0.095(3) 0.416(3) 0.7160(17) 0.043(5) Uiso 1 1 d .
H1B H -0.077(3) 0.522(3) 0.5944(17) 0.045(5) Uiso 1 1 d .
H5 H 0.482(3) -0.120(3) 0.4457(16) 0.042(5) Uiso 1 1 d .
H6 H 0.461(3) -0.325(3) 0.1794(15) 0.038(5) Uiso 1 1 d .
H10 H 0.083(3) 0.162(3) 0.8476(14) 0.030(4) Uiso 1 1 d .
H11 H 0.090(3) -0.123(2) 0.6076(15) 0.034(5) Uiso 1 1 d .
H12 H 0.179(3) -0.416(3) 0.7467(14) 0.036(5) Uiso 1 1 d .
C9 C 0.0334(2) 0.2432(2) 0.62126(11) 0.0236(3) Uani 1 1 d .
C10 C 0.1009(2) 0.0436(2) 0.82318(12) 0.0254(3) Uani 1 1 d .
C11 C 0.1065(2) -0.1187(2) 0.68303(12) 0.0253(3) Uani 1 1 d .
C12 C 0.1568(2) -0.2948(2) 0.76465(12) 0.0281(3) Uani 1 1 d .
C13 C 0.0781(2) 0.05446(19) 0.71236(11) 0.0217(3) Uani 1 1 d .
C14 C 0.1527(2) -0.1394(2) 0.89941(12) 0.0273(3) Uani 1 1 d .
N1 N -0.0484(2) 0.41204(18) 0.64808(11) 0.0299(3) Uani 1 1 d .
N2 N 0.18121(19) -0.30637(17) 0.87111(10) 0.0271(3) Uani 1 1 d .
O3 O 0.07805(17) 0.23397(15) 0.52709(8) 0.0320(3) Uani 1 1 d .
H14 H 0.170(3) -0.155(2) 0.9812(14) 0.030(4) Uiso 1 1 d .

loop_
_atom_site_aniso_label
_atom_site_aniso_U_11
_atom_site_aniso_U_22
_atom_site_aniso_U_33
_atom_site_aniso_U_23
_atom_site_aniso_U_13
_atom_site_aniso_U_12
C1 0.0220(6) 0.0229(7) 0.0221(7) -0.0043(5) 0.0017(5) -0.0072(5)
C2 0.0260(7) 0.0235(7) 0.0228(7) -0.0048(5) 0.0018(5) -0.0082(6)
C3 0.0279(7) 0.0258(7) 0.0254(7) -0.0066(6) 0.0008(5) -0.0102(6)
C4 0.0264(7) 0.0281(7) 0.0235(7) -0.0076(6) 0.0016(5) -0.0071(6)
C5 0.0322(8) 0.0358(8) 0.0211(7) -0.0016(6) -0.0005(6) -0.0071(7)
C6 0.0323(8) 0.0231(7) 0.0354(8) -0.0063(6) 0.0010(6) -0.0109(6)
C7 0.0289(7) 0.0244(7) 0.0329(8) 0.0034(6) 0.0020(6) -0.0074(6)
O1 0.0474(7) 0.0226(5) 0.0294(6) -0.0085(4) 0.0040(5) -0.0093(5)
O2 0.0657(8) 0.0225(5) 0.0205(5) -0.0016(4) 0.0038(5) -0.0034(5)
F1 0.0454(7) 0.0273(6) 0.0227(6) -0.0130(4) -0.0027(5) -0.0027(5)
F2 0.0580(7) 0.0271(5) 0.0397(6) 0.0085(4) 0.0010(5) -0.0077(5)
F3 0.057(3) 0.034(2) 0.026(2) -0.0077(18) 0.005(2) -0.016(2)
C9 0.0263(7) 0.0208(6) 0.0215(7) -0.0027(5) 0.0008(5) -0.0073(5)
C10 0.0286(7) 0.0227(7) 0.0244(7) -0.0059(5) 0.0015(5) -0.0083(6)
C11 0.0295(7) 0.0216(7) 0.0227(7) -0.0046(5) 0.0002(5) -0.0067(6)
C12 0.0320(8) 0.0206(7) 0.0292(8) -0.0052(6) 0.0029(6) -0.0067(6)
C13 0.0213(6) 0.0200(6) 0.0212(6) -0.0028(5) 0.0018(5) -0.0060(5)
C14 0.0304(7) 0.0280(7) 0.0210(7) -0.0029(5) 0.0003(5) -0.0095(6)
N1 0.0432(8) 0.0182(6) 0.0229(6) -0.0025(5) 0.0061(5) -0.0062(5)
N2 0.0289(6) 0.0226(6) 0.0247(6) -0.0009(5) 0.0011(5) -0.0063(5)
O3 0.0478(7) 0.0232(5) 0.0209(5) -0.0038(4) 0.0049(4) -0.0086(5)

loop_
_atom_type_symbol
_atom_type_description
_atom_type_scat_dispersion_real
_atom_type_scat_dispersion_imag
_atom_type_scat_source
C C 0.0033 0.0016 'International Tables Vol C Tables 4.2.6.8 and 6.1.1.4'
H H 0.0000 0.0000 'International Tables Vol C Tables 4.2.6.8 and 6.1.1.4'
N N 0.0061 0.0033 'International Tables Vol C Tables 4.2.6.8 and 6.1.1.4'
O O 0.0106 0.0060 'International Tables Vol C Tables 4.2.6.8 and 6.1.1.4'
F F 0.0171 0.0103 'International Tables Vol C Tables 4.2.6.8 and 6.1.1.4'

loop_
_geom_angle_atom_site_label_1
_geom_angle_atom_site_label_2
_geom_angle_atom_site_label_3
_geom_angle
C4 C1 C3 116.95(13)
C4 C1 C2 122.80(13)
C3 C1 C2 120.25(12)
O1 C2 O2 123.60(13)
O1 C2 C1 123.84(13)
O2 C2 C1 112.55(12)
F3 C3 C6 115.7(3)
F3 C3 C1 122.1(2)
C6 C3 C1 121.84(13)
F1 C4 C5 116.50(13)
F1 C4 C1 120.68(13)
C5 C4 C1 122.77(14)
C7 C5 C4 117.30(14)
C7 C5 H5 121.1(12)
C4 C5 H5 121.6(12)
C7 C6 C3 117.80(14)
C7 C6 H6 122.2(11)
C3 C6 H6 120.0(11)
F2 C7 C5 118.26(14)
F2 C7 C6 118.40(14)
C5 C7 C6 123.33(14)
C2 O2 H2 109.5
O3 C9 N1 123.49(13)
O3 C9 C13 118.91(12)
N1 C9 C13 117.57(12)
C14 C10 C13 118.67(13)
C14 C10 H10 120.0(10)
C13 C10 H10 121.4(10)
C12 C11 C13 118.87(13)
C12 C11 H11 117.7(10)
C13 C11 H11 123.4(10)
N2 C12 C11 122.78(13)
N2 C12 H12 116.6(11)
C11 C12 H12 120.6(11)
C11 C13 C10 118.58(12)
C11 C13 C9 117.80(12)
C10 C13 C9 123.56(12)
N2 C14 C10 122.75(13)
N2 C14 H14 115.4(9)
C10 C14 H14 121.9(10)
C9 N1 H1A 122.0(12)
C9 N1 H1B 117.4(13)
H1A N1 H1B 119.7(18)
C12 N2 C14 118.33(12)

loop_
_geom_bond_atom_site_label_1
_geom_bond_atom_site_label_2
_geom_bond_distance
C1 C4 1.3934(19)
C1 C3 1.4008(19)
C1 C2 1.4981(18)
C2 O1 1.2181(17)
C2 O2 1.3081(17)
C3 F3 1.191(5)
C3 C6 1.388(2)
C4 F1 1.3224(17)
C4 C5 1.384(2)
C5 C7 1.373(2)
C5 H5 0.944(19)
C6 C7 1.376(2)
C6 H6 0.979(19)
C7 F2 1.3527(17)
O2 H2 0.8400
C9 O3 1.2338(17)
C9 N1 1.3306(18)
C9 C13 1.5094(18)
C10 C14 1.3861(19)
C10 C13 1.3942(19)
C10 H10 0.981(17)
C11 C12 1.3831(19)
C11 C13 1.3910(19)
C11 H11 0.975(18)
C12 N2 1.3398(19)
C12 H12 0.956(19)
C14 N2 1.3400(19)
C14 H14 1.016(17)
N1 H1A 0.91(2)
N1 H1B 0.88(2)
